data_1518463
loop_
_publ_author_name
'Arai, Noriyoshi'
'Mizota, Moe'
'Ohkuma, Takeshi'

_publ_section_title
;
 Stereoselective preparation of spiro[4.4] cyclic compounds by the
 photochemical activation of oxazoles.
;
_journal_issue 1
_journal_name_full 'Organic letters'
_journal_page_first 86
_journal_page_last 89
_journal_paper_doi 10.1021/ol5032848
_journal_volume 17
_journal_year 2015
_chemical_formula_moiety 'C21 H21 Br N2 O3 S'
_chemical_formula_sum 'C21 H21 Br N2 O3 S'
_chemical_formula_weight 461.37
_space_group_IT_number 14
_symmetry_cell_setting monoclinic
_symmetry_Int_Tables_number 14
_symmetry_space_group_name_Hall '-P 2yn'
_symmetry_space_group_name_H-M 'P 1 21/n 1'
_atom_sites_solution_hydrogens geom
_atom_sites_solution_primary direct
_atom_sites_solution_secondary difmap
_cell_angle_alpha 90.0000
_cell_angle_beta 94.955(3)
_cell_angle_gamma 90.0000
_cell_formula_units_Z 4
_cell_length_a 8.1200(6)
_cell_length_b 11.1010(8)
_cell_length_c 21.7055(13)
_cell_measurement_reflns_used 13801
_cell_measurement_temperature 123
_cell_measurement_theta_max 27.49
_cell_measurement_theta_min 3.12
_cell_volume 1949.2(2)
_computing_cell_refinement 'RAPID AUTO'
_computing_data_collection 'RAPID AUTO (Rigaku, ????)'
_computing_data_reduction 'RAPID AUTO'
_computing_molecular_graphics 'CrystalStructure 4.0'
_computing_publication_material 'CrystalStructure 4.0 (Rigaku, 2010)'
_computing_structure_refinement 'SHELXL97 (Sheldrick, 2008)'
_computing_structure_solution 'Il Milione (Burla, et al., 2007)'
_diffrn_ambient_temperature 123
_diffrn_detector_area_resol_mean 10.000
_diffrn_measured_fraction_theta_full 0.999
_diffrn_measured_fraction_theta_max 0.999
_diffrn_measurement_device_type 'Rigaku R-AXIS RAPID'
_diffrn_measurement_method \w
_diffrn_radiation_type 'Mo K\a'
_diffrn_radiation_wavelength 0.71075
_diffrn_reflns_av_R_equivalents 0.0713
_diffrn_reflns_limit_h_max 9
_diffrn_reflns_limit_h_min -9
_diffrn_reflns_limit_k_max 13
_diffrn_reflns_limit_k_min -13
_diffrn_reflns_limit_l_max 25
_diffrn_reflns_limit_l_min -25
_diffrn_reflns_number 15133
_diffrn_reflns_theta_full 25.25
_diffrn_reflns_theta_max 25.25
_diffrn_standards_number 0
_exptl_absorpt_coefficient_mu 2.248
_exptl_absorpt_correction_T_max 0.839
_exptl_absorpt_correction_T_min 0.040
_exptl_absorpt_correction_type multi-scan
_exptl_absorpt_process_details 'ABSCOR (Rigaku, 1995)'
_exptl_crystal_colour colorless
_exptl_crystal_density_diffrn 1.572
_exptl_crystal_density_method 'not measured'
_exptl_crystal_description platelet
_exptl_crystal_F_000 944.00
_exptl_crystal_size_max 0.671
_exptl_crystal_size_mid 0.562
_exptl_crystal_size_min 0.078
_refine_diff_density_max 1.310
_refine_diff_density_min -0.610
_refine_ls_extinction_method none
_refine_ls_goodness_of_fit_ref 1.274
_refine_ls_hydrogen_treatment constr
_refine_ls_number_parameters 255
_refine_ls_number_reflns 3529
_refine_ls_number_restraints 0
_refine_ls_R_factor_gt 0.0615
_refine_ls_shift/su_max 0.000
_refine_ls_structure_factor_coef Fsqd
_refine_ls_weighting_details 'w = 1/[\s^2^(Fo^2^)+(0.0000P)^2^+20.5536P] where P=(Fo^2^+2Fc^2^)/3'
_refine_ls_weighting_scheme calc
_refine_ls_wR_factor_ref 0.1925
_reflns_number_gt 3029
_reflns_number_total 3529
_reflns_threshold_expression F^2^>2.0\s(F^2^)
_cod_data_source_file ol5032848_si_002.cif
_cod_data_source_block Mizota-4
_cod_depositor_comments 'Adding full bibliography for 1518462--1518463.cif.'
_cod_original_cell_volume 1949.2(3)
_cod_database_code 1518463

loop_
_symmetry_equiv_pos_site_id
_symmetry_equiv_pos_as_xyz
1 +X,+Y,+Z
2 1/2-X,1/2+Y,1/2-Z
3 -X,-Y,-Z
4 1/2+X,1/2-Y,1/2+Z

loop_
_atom_site_label
_atom_site_type_symbol
_atom_site_fract_x
_atom_site_fract_y
_atom_site_fract_z
_atom_site_U_iso_or_equiv
_atom_site_adp_type
_atom_site_occupancy
_atom_site_symmetry_multiplicity
_atom_site_calc_flag
_atom_site_refinement_flags
Br1 Br 0.77781(11) 0.98899(7) 0.02706(4) 0.0365(3) Uani 1.0 4 d .
S1 S 0.5942(3) 0.56556(16) 0.20868(7) 0.0218(4) Uani 1.0 4 d .
O1 O 0.3883(6) 0.8764(4) 0.3525(2) 0.0208(10) Uani 1.0 4 d .
O2 O 0.4994(7) 0.4768(5) 0.1732(3) 0.0281(12) Uani 1.0 4 d .
O3 O 0.7415(7) 0.5326(5) 0.2453(3) 0.0303(12) Uani 1.0 4 d .
N1 N 0.2821(8) 0.7672(6) 0.4290(3) 0.0211(13) Uani 1.0 4 d .
N2 N 0.4694(7) 0.6251(6) 0.2553(3) 0.0208(13) Uani 1.0 4 d .
C1 C 0.3223(8) 0.8695(6) 0.4094(3) 0.0179(14) Uani 1.0 4 d .
C2 C 0.3210(9) 0.6781(6) 0.3820(3) 0.0197(14) Uani 1.0 4 d .
C3 C 0.1708(9) 0.6325(7) 0.3383(3) 0.0229(15) Uani 1.0 4 d .
C4 C 0.2278(9) 0.7170(7) 0.2858(3) 0.0199(14) Uani 1.0 4 d .
C5 C 0.3006(9) 0.6594(7) 0.2303(3) 0.0227(15) Uani 1.0 4 d .
C6 C 0.5354(9) 0.7219(7) 0.2979(3) 0.0219(15) Uani 1.0 4 d .
C7 C 0.3809(9) 0.7550(6) 0.3291(3) 0.0200(14) Uani 1.0 4 d .
C8 C 0.3138(8) 0.9830(6) 0.4431(3) 0.0194(14) Uani 1.0 4 d .
C9 C 0.3968(9) 1.0859(7) 0.4277(3) 0.0235(15) Uani 1.0 4 d .
C10 C 0.3913(9) 1.1892(7) 0.4644(4) 0.0275(16) Uani 1.0 4 d .
C11 C 0.3034(10) 1.1877(7) 0.5166(4) 0.0267(16) Uani 1.0 4 d .
C12 C 0.2183(9) 1.0859(7) 0.5318(4) 0.0265(16) Uani 1.0 4 d .
C13 C 0.2233(9) 0.9838(7) 0.4952(3) 0.0229(15) Uani 1.0 4 d .
C14 C 0.1770(10) 0.4974(7) 0.3255(4) 0.0287(17) Uani 1.0 4 d .
C15 C 0.0029(9) 0.6665(7) 0.3590(4) 0.0284(17) Uani 1.0 4 d .
C16 C 0.6456(9) 0.6824(7) 0.1585(3) 0.0214(15) Uani 1.0 4 d .
C17 C 0.5458(10) 0.7020(7) 0.1037(3) 0.0243(16) Uani 1.0 4 d .
C18 C 0.5845(10) 0.7940(7) 0.0648(4) 0.0270(16) Uani 1.0 4 d .
C19 C 0.7224(9) 0.8654(7) 0.0819(4) 0.0240(16) Uani 1.0 4 d .
C20 C 0.8184(10) 0.8484(8) 0.1357(4) 0.0317(18) Uani 1.0 4 d .
C21 C 0.7809(10) 0.7551(8) 0.1753(4) 0.0293(17) Uani 1.0 4 d .
H2 H 0.3997 0.6135 0.3976 0.0237 Uiso 1.0 4 calc R
H4 H 0.1495 0.7846 0.2745 0.0239 Uiso 1.0 4 calc R
H5A H 0.2360 0.5878 0.2155 0.0272 Uiso 1.0 4 calc R
H5B H 0.3039 0.7175 0.1958 0.0272 Uiso 1.0 4 calc R
H6A H 0.5773 0.7910 0.2750 0.0262 Uiso 1.0 4 calc R
H6B H 0.6242 0.6916 0.3280 0.0262 Uiso 1.0 4 calc R
H9 H 0.4575 1.0865 0.3922 0.0282 Uiso 1.0 4 calc R
H10 H 0.4476 1.2602 0.4537 0.0330 Uiso 1.0 4 calc R
H11 H 0.3019 1.2573 0.5420 0.0320 Uiso 1.0 4 calc R
H12 H 0.1567 1.0857 0.5671 0.0318 Uiso 1.0 4 calc R
H13 H 0.1646 0.9137 0.5055 0.0275 Uiso 1.0 4 calc R
H14A H 0.2877 0.4754 0.3145 0.0345 Uiso 1.0 4 calc R
H14B H 0.0954 0.4771 0.2911 0.0345 Uiso 1.0 4 calc R
H14C H 0.1519 0.4528 0.3625 0.0345 Uiso 1.0 4 calc R
H15A H -0.0143 0.6248 0.3977 0.0341 Uiso 1.0 4 calc R
H15B H -0.0839 0.6428 0.3271 0.0341 Uiso 1.0 4 calc R
H15C H -0.0016 0.7538 0.3655 0.0341 Uiso 1.0 4 calc R
H17 H 0.4521 0.6525 0.0934 0.0292 Uiso 1.0 4 calc R
H18 H 0.5189 0.8085 0.0271 0.0324 Uiso 1.0 4 calc R
H20 H 0.9103 0.8996 0.1463 0.0381 Uiso 1.0 4 calc R
H21 H 0.8467 0.7417 0.2130 0.0351 Uiso 1.0 4 calc R

loop_
_atom_site_aniso_label
_atom_site_aniso_U_11
_atom_site_aniso_U_22
_atom_site_aniso_U_33
_atom_site_aniso_U_12
_atom_site_aniso_U_13
_atom_site_aniso_U_23
Br1 0.0508(6) 0.0237(5) 0.0382(5) -0.0083(4) 0.0217(4) -0.0011(4)
S1 0.0269(9) 0.0222(9) 0.0172(8) 0.0014(7) 0.0069(7) -0.0026(7)
O1 0.030(3) 0.019(3) 0.015(3) -0.002(2) 0.0086(19) -0.0043(19)
O2 0.038(3) 0.023(3) 0.024(3) -0.003(3) 0.010(3) -0.007(2)
O3 0.030(3) 0.037(3) 0.025(3) 0.010(3) 0.005(3) 0.000(3)
N1 0.027(4) 0.022(3) 0.015(3) -0.000(3) 0.004(3) -0.003(3)
N2 0.022(3) 0.026(3) 0.015(3) 0.000(3) 0.006(3) -0.005(3)
C1 0.016(4) 0.025(4) 0.012(3) 0.001(3) 0.000(3) -0.000(3)
C2 0.025(4) 0.019(4) 0.017(4) 0.003(3) 0.006(3) 0.000(3)
C3 0.028(4) 0.022(4) 0.020(4) -0.003(3) 0.006(3) -0.003(3)
C4 0.019(4) 0.024(4) 0.017(4) 0.000(3) 0.003(3) -0.001(3)
C5 0.025(4) 0.026(4) 0.017(4) -0.003(3) 0.002(3) 0.000(3)
C6 0.023(4) 0.025(4) 0.018(4) -0.002(3) 0.005(3) -0.005(3)
C7 0.026(4) 0.019(4) 0.015(4) -0.000(3) 0.005(3) -0.003(3)
C8 0.018(4) 0.023(4) 0.017(4) 0.003(3) 0.002(3) -0.001(3)
C9 0.025(4) 0.026(4) 0.020(4) -0.000(3) 0.003(3) 0.001(3)
C10 0.026(4) 0.023(4) 0.032(4) -0.004(3) -0.005(3) -0.002(3)
C11 0.031(4) 0.022(4) 0.025(4) 0.007(3) -0.006(3) -0.011(3)
C12 0.031(4) 0.029(4) 0.020(4) 0.007(4) 0.004(3) -0.002(3)
C13 0.027(4) 0.023(4) 0.020(4) 0.002(3) 0.009(3) 0.001(3)
C14 0.035(5) 0.024(4) 0.028(4) -0.005(4) 0.009(4) -0.002(3)
C15 0.026(4) 0.032(5) 0.028(4) -0.000(4) 0.007(3) -0.006(4)
C16 0.024(4) 0.027(4) 0.014(4) 0.002(3) 0.006(3) -0.004(3)
C17 0.030(4) 0.023(4) 0.021(4) -0.004(3) 0.006(3) -0.004(3)
C18 0.028(4) 0.029(4) 0.025(4) -0.001(4) 0.010(3) 0.001(3)
C19 0.030(4) 0.021(4) 0.023(4) -0.005(3) 0.014(3) -0.007(3)
C20 0.030(4) 0.035(5) 0.031(4) -0.011(4) 0.010(4) -0.007(4)
C21 0.028(4) 0.039(5) 0.021(4) -0.009(4) 0.004(3) -0.004(4)

loop_
_atom_type_symbol
_atom_type_description
_atom_type_scat_dispersion_real
_atom_type_scat_dispersion_imag
_atom_type_scat_source
C C 0.0033 0.0016
;
International Tables for Crystallography
(1992, Vol. C, Tables 4.2.6.8 and 6.1.1.4)
;
H H 0.0000 0.0000
;
International Tables for Crystallography
(1992, Vol. C, Table 6.1.1.4)
;
Br Br -0.2901 2.4595
;
International Tables for Crystallography
(1992, Vol. C, Tables 4.2.6.8 and 6.1.1.4)
;
N N 0.0061 0.0033
;
International Tables for Crystallography
(1992, Vol. C, Tables 4.2.6.8 and 6.1.1.4)
;
O O 0.0106 0.0060
;
International Tables for Crystallography
(1992, Vol. C, Tables 4.2.6.8 and 6.1.1.4)
;
S S 0.1246 0.1234
;
International Tables for Crystallography
(1992, Vol. C, Tables 4.2.6.8 and 6.1.1.4)
;

loop_
_geom_angle_atom_site_label_1
_geom_angle_atom_site_label_2
_geom_angle_atom_site_label_3
_geom_angle
_geom_angle_publ_flag
O2 S1 O3 120.6(4) yes
O2 S1 N2 106.1(3) yes
O2 S1 C16 108.5(3) yes
O3 S1 N2 107.1(3) yes
O3 S1 C16 107.5(4) yes
N2 S1 C16 106.1(4) yes
C1 O1 C7 104.7(5) yes
C1 N1 C2 107.1(6) yes
S1 N2 C5 118.8(5) yes
S1 N2 C6 117.9(5) yes
C5 N2 C6 108.4(6) yes
O1 C1 N1 118.5(6) yes
O1 C1 C8 115.8(6) yes
N1 C1 C8 125.5(6) yes
N1 C2 C3 115.7(6) yes
N1 C2 C7 104.1(6) yes
C3 C2 C7 90.4(5) yes
C2 C3 C4 89.1(5) yes
C2 C3 C14 113.1(6) yes
C2 C3 C15 114.4(6) yes
C4 C3 C14 115.8(6) yes
C4 C3 C15 113.1(6) yes
C14 C3 C15 110.0(6) yes
C3 C4 C5 118.7(6) yes
C3 C4 C7 89.6(5) yes
C5 C4 C7 104.3(6) yes
N2 C5 C4 103.2(5) yes
N2 C6 C7 100.6(6) yes
O1 C7 C2 105.2(5) yes
O1 C7 C4 118.4(6) yes
O1 C7 C6 111.8(6) yes
C2 C7 C4 90.8(5) yes
C2 C7 C6 121.5(6) yes
C4 C7 C6 108.2(6) yes
C1 C8 C9 123.1(7) yes
C1 C8 C13 117.4(6) yes
C9 C8 C13 119.4(7) yes
C8 C9 C10 120.0(7) yes
C9 C10 C11 119.8(7) yes
C10 C11 C12 120.5(7) yes
C11 C12 C13 119.5(7) yes
C8 C13 C12 120.8(7) yes
S1 C16 C17 119.3(6) yes
S1 C16 C21 119.3(5) yes
C17 C16 C21 121.4(7) yes
C16 C17 C18 119.4(7) yes
C17 C18 C19 118.5(7) yes
Br1 C19 C18 118.2(6) yes
Br1 C19 C20 119.4(6) yes
C18 C19 C20 122.5(7) yes
C19 C20 C21 119.5(7) yes
C16 C21 C20 118.7(7) yes
N1 C2 H2 114.578 no
C3 C2 H2 114.576 no
C7 C2 H2 114.571 no
C3 C4 H4 113.773 no
C5 C4 H4 113.762 no
C7 C4 H4 113.768 no
N2 C5 H5A 111.127 no
N2 C5 H5B 111.118 no
C4 C5 H5A 111.131 no
C4 C5 H5B 111.122 no
H5A C5 H5B 109.073 no
N2 C6 H6A 111.643 no
N2 C6 H6B 111.644 no
C7 C6 H6A 111.644 no
C7 C6 H6B 111.658 no
H6A C6 H6B 109.421 no
C8 C9 H9 119.991 no
C10 C9 H9 119.987 no
C9 C10 H10 120.087 no
C11 C10 H10 120.098 no
C10 C11 H11 119.729 no
C12 C11 H11 119.734 no
C11 C12 H12 120.258 no
C13 C12 H12 120.259 no
C8 C13 H13 119.612 no
C12 C13 H13 119.615 no
C3 C14 H14A 109.469 no
C3 C14 H14B 109.469 no
C3 C14 H14C 109.472 no
H14A C14 H14B 109.472 no
H14A C14 H14C 109.471 no
H14B C14 H14C 109.474 no
C3 C15 H15A 109.471 no
C3 C15 H15B 109.473 no
C3 C15 H15C 109.466 no
H15A C15 H15B 109.476 no
H15A C15 H15C 109.478 no
H15B C15 H15C 109.464 no
C16 C17 H17 120.311 no
C18 C17 H17 120.299 no
C17 C18 H18 120.741 no
C19 C18 H18 120.748 no
C19 C20 H20 120.256 no
C21 C20 H20 120.269 no
C16 C21 H21 120.655 no
C20 C21 H21 120.659 no

loop_
_geom_bond_atom_site_label_1
_geom_bond_atom_site_label_2
_geom_bond_distance
_geom_bond_publ_flag
Br1 C19 1.896(8) yes
S1 O2 1.433(6) yes
S1 O3 1.425(6) yes
S1 N2 1.632(6) yes
S1 C16 1.767(7) yes
O1 C1 1.391(8) yes
O1 C7 1.440(8) yes
N1 C1 1.265(9) yes
N1 C2 1.474(9) yes
N2 C5 1.479(9) yes
N2 C6 1.487(9) yes
C1 C8 1.461(10) yes
C2 C3 1.563(10) yes
C2 C7 1.543(10) yes
C3 C4 1.577(10) yes
C3 C14 1.528(10) yes
C3 C15 1.520(11) yes
C4 C5 1.527(10) yes
C4 C7 1.551(9) yes
C6 C7 1.522(10) yes
C8 C9 1.382(10) yes
C8 C13 1.400(10) yes
C9 C10 1.399(11) yes
C10 C11 1.391(11) yes
C11 C12 1.379(11) yes
C12 C13 1.387(11) yes
C16 C17 1.397(10) yes
C16 C21 1.386(11) yes
C17 C18 1.379(11) yes
C18 C19 1.396(11) yes
C19 C20 1.360(10) yes
C20 C21 1.396(12) yes
C2 H2 1.000 no
C4 H4 1.000 no
C5 H5A 0.990 no
C5 H5B 0.990 no
C6 H6A 0.990 no
C6 H6B 0.990 no
C9 H9 0.950 no
C10 H10 0.950 no
C11 H11 0.950 no
C12 H12 0.950 no
C13 H13 0.950 no
C14 H14A 0.980 no
C14 H14B 0.980 no
C14 H14C 0.980 no
C15 H15A 0.980 no
C15 H15B 0.980 no
C15 H15C 0.980 no
C17 H17 0.950 no
C18 H18 0.950 no
C20 H20 0.950 no
C21 H21 0.950 no

loop_
_geom_contact_atom_site_label_1
_geom_contact_atom_site_label_2
_geom_contact_distance
_geom_contact_publ_flag
_geom_contact_site_symmetry_2
O1 N2 3.593(8) no .
O1 C3 3.233(9) no .
O1 C9 2.839(9) no .
O2 C5 2.931(9) no .
O2 C17 2.962(9) no .
O3 C6 2.974(9) no .
O3 C21 2.932(10) no .
N1 C4 3.151(9) no .
N1 C13 2.863(9) no .
N1 C15 2.846(9) no .
N2 C2 3.153(9) no .
N2 C3 3.145(10) no .
N2 C14 3.255(10) no .
N2 C17 3.506(9) no .
N2 C21 3.500(10) no .
C1 C3 3.238(10) no .
C1 C4 3.210(9) no .
C1 C6 3.502(10) no .
C1 C15 3.538(10) no .
C2 C5 3.290(9) no .
C3 C6 3.312(11) no .
C5 C14 2.978(11) no .
C5 C16 3.331(10) no .
C5 C17 3.561(10) no .
C6 C16 3.258(10) no .
C6 C21 3.479(11) no .
C7 C14 3.302(10) no .
C7 C15 3.339(11) no .
C8 C11 2.782(10) no .
C9 C12 2.787(11) no .
C10 C13 2.769(11) no .
C16 C19 2.731(10) no .
C17 C20 2.785(11) no .
C18 C21 2.797(10) no .
Br1 N1 3.554(6) no 4_564
O1 O2 3.340(7) no 2_555
O2 O1 3.340(7) no 2_545
O2 C1 3.263(8) no 2_545
O2 C4 3.577(9) no 2_545
O2 C8 3.426(8) no 2_545
O2 C15 3.515(10) no 2_545
O3 C15 3.449(9) no 1_655
O3 C20 3.363(10) no 2_645
O3 C21 3.543(10) no 2_645
N1 Br1 3.554(6) no 4_465
N1 C10 3.401(9) no 3_676
N1 C11 3.506(10) no 3_676
N1 C18 3.541(10) no 4_465
C1 O2 3.263(8) no 2_555
C1 C10 3.498(10) no 3_676
C1 C11 3.373(10) no 3_676
C4 O2 3.577(9) no 2_555
C8 O2 3.426(8) no 2_555
C8 C9 3.582(9) no 3_676
C8 C10 3.547(10) no 3_676
C9 C8 3.582(9) no 3_676
C9 C13 3.468(10) no 3_676
C10 N1 3.401(9) no 3_676
C10 C1 3.498(10) no 3_676
C10 C8 3.547(10) no 3_676
C11 N1 3.506(10) no 3_676
C11 C1 3.373(10) no 3_676
C13 C9 3.468(10) no 3_676
C13 C17 3.531(10) no 4_465
C15 O2 3.515(10) no 2_555
C15 O3 3.449(9) no 1_455
C17 C13 3.531(10) no 4_564
C18 N1 3.541(10) no 4_564
C20 O3 3.363(10) no 2_655
C21 O3 3.543(10) no 2_655
Br1 H18 2.9049 no .
Br1 H20 2.8908 no .
S1 H5A 2.9354 no .
S1 H5B 2.8927 no .
S1 H6A 2.8956 no .
S1 H6B 2.9357 no .
S1 H17 2.8336 no .
S1 H21 2.8286 no .
O1 H2 3.0773 no .
O1 H4 2.6640 no .
O1 H6A 2.5559 no .
O1 H6B 2.8872 no .
O1 H9 2.5332 no .
O1 H15C 3.4802 no .
O2 H5A 2.6966 no .
O2 H5B 3.1679 no .
O2 H17 2.6157 no .
O3 H6A 3.2505 no .
O3 H6B 2.7463 no .
O3 H21 2.5904 no .
N1 H4 3.4366 no .
N1 H13 2.5672 no .
N1 H15A 2.9092 no .
N1 H15C 2.5846 no .
N2 H2 3.1916 no .
N2 H4 3.2007 no .
N2 H14A 2.6308 no .
N2 H14B 3.5968 no .
N2 H17 3.5179 no .
N2 H21 3.5196 no .
C1 H2 2.9265 no .
C1 H4 3.2742 no .
C1 H9 2.6869 no .
C1 H13 2.5872 no .
C1 H15C 3.0076 no .
C2 H4 2.8672 no .
C2 H6A 3.4837 no .
C2 H6B 2.8207 no .
C2 H14A 2.6853 no .
C2 H14B 3.4064 no .
C2 H14C 2.8673 no .
C2 H15A 2.8352 no .
C2 H15B 3.4217 no .
C2 H15C 2.7453 no .
C3 H5A 2.8064 no .
C3 H5B 3.4935 no .
C4 H2 2.9290 no .
C4 H6A 2.9837 no .
C4 H6B 3.2825 no .
C4 H14A 2.7863 no .
C4 H14B 2.8772 no .
C4 H14C 3.4539 no .
C4 H15A 3.4113 no .
C4 H15B 2.8768 no .
C4 H15C 2.6804 no .
C5 H6A 2.7832 no .
C5 H6B 3.2511 no .
C5 H14A 2.7494 no .
C5 H14B 2.9991 no .
C5 H17 3.3136 no .
C6 H2 2.7862 no .
C6 H4 3.2075 no .
C6 H5A 3.2509 no .
C6 H5B 2.7790 no .
C6 H14A 3.4334 no .
C6 H21 3.2610 no .
C7 H5A 3.2253 no .
C7 H5B 2.9358 no .
C7 H14A 3.2034 no .
C7 H15C 3.2700 no .
C8 H10 3.2656 no .
C8 H12 3.2804 no .
C9 H11 3.2702 no .
C9 H13 3.2575 no .
C10 H12 3.2635 no .
C11 H9 3.2709 no .
C11 H13 3.2455 no .
C12 H10 3.2609 no .
C13 H9 3.2625 no .
C13 H11 3.2471 no .
C14 H2 2.6266 no .
C14 H4 3.3757 no .
C14 H5A 2.6703 no .
C14 H15A 2.7009 no .
C14 H15B 2.6660 no .
C14 H15C 3.3431 no .
C15 H2 3.3120 no .
C15 H4 2.6217 no .
C15 H14A 3.3412 no .
C15 H14B 2.7100 no .
C15 H14C 2.6610 no .
C16 H5B 2.9826 no .
C16 H6A 2.8978 no .
C16 H18 3.2616 no .
C16 H20 3.2557 no .
C17 H5B 2.9264 no .
C17 H21 3.2850 no .
C18 H20 3.2698 no .
C19 H17 3.2499 no .
C19 H21 3.2414 no .
C20 H18 3.2679 no .
C21 H6A 2.8618 no .
C21 H17 3.2811 no .
H2 H6B 2.6140 no .
H2 H14A 2.4792 no .
H2 H14B 3.5721 no .
H2 H14C 2.7480 no .
H2 H15A 3.3643 no .
H4 H5A 2.6571 no .
H4 H5B 2.3268 no .
H4 H6A 3.4741 no .
H4 H14B 3.4636 no .
H4 H15A 3.5604 no .
H4 H15B 2.7822 no .
H4 H15C 2.4366 no .
H5A H14A 2.4892 no .
H5A H14B 2.4144 no .
H5A H17 3.3802 no .
H5B H6A 2.8083 no .
H5B H17 2.7158 no .
H6A H21 2.7205 no .
H6B H21 3.2533 no .
H9 H10 2.3501 no .
H10 H11 2.3381 no .
H11 H12 2.3293 no .
H12 H13 2.3348 no .
H14A H15A 3.5758 no .
H14A H15B 3.5736 no .
H14B H15A 3.0318 no .
H14B H15B 2.5111 no .
H14B H15C 3.5880 no .
H14C H15A 2.4960 no .
H14C H15B 2.9068 no .
H14C H15C 3.5684 no .
H17 H18 2.3440 no .
H20 H21 2.3592 no .
Br1 H2 3.2708 no 2_655
Br1 H2 3.2631 no 4_564
Br1 H10 3.3816 no 2_645
Br1 H10 3.5448 no 4_574
Br1 H11 2.8402 no 4_574
Br1 H15A 3.1817 no 2_555
Br1 H18 3.4281 no 3_675
S1 H12 3.5767 no 4_564
O1 H5A 2.9067 no 2_555
O1 H11 3.5746 no 3_676
O1 H14B 3.3247 no 2_555
O2 H4 2.7454 no 2_545
O2 H12 2.8161 no 4_564
O2 H15C 2.6151 no 2_545
O3 H6A 3.1090 no 2_645
O3 H14B 3.0218 no 1_655
O3 H15B 2.4948 no 1_655
O3 H20 3.1213 no 2_645
O3 H21 3.4461 no 2_645
N1 H10 3.2304 no 3_676
N1 H11 3.3932 no 3_676
N1 H18 3.2554 no 4_465
N2 H20 3.3808 no 2_645
C1 H11 3.4420 no 3_676
C2 H11 3.4257 no 3_676
C4 H14A 3.5975 no 2_555
C4 H21 3.3615 no 1_455
C5 H9 3.3400 no 2_545
C6 H14B 3.5400 no 2_555
C6 H15B 3.2234 no 1_655
C8 H17 2.9214 no 2_555
C9 H5A 3.2018 no 2_555
C9 H5B 3.3506 no 2_555
C9 H17 2.9248 no 2_555
C10 H17 2.9849 no 2_555
C11 H17 3.0493 no 2_555
C11 H18 3.0192 no 2_555
C12 H9 3.5446 no 3_676
C12 H13 3.1444 no 3_576
C12 H15C 3.4517 no 3_576
C12 H17 3.0318 no 2_555
C12 H18 3.3198 no 2_555
C13 H9 3.4938 no 3_676
C13 H12 3.3497 no 3_576
C13 H13 3.3478 no 3_576
C13 H17 2.9589 no 2_555
C13 H17 3.5346 no 4_465
C14 H4 3.5782 no 2_545
C14 H5B 3.1462 no 2_545
C14 H20 3.5258 no 2_645
C15 H6B 3.1023 no 1_455
C15 H11 3.5183 no 3_576
C15 H12 3.4902 no 3_576
C15 H21 3.4133 no 1_455
C16 H12 3.5821 no 4_564
C16 H13 3.5026 no 4_564
C17 H12 3.4306 no 4_564
C17 H13 2.7343 no 4_564
C17 H14C 3.3266 no 2_555
C18 H13 2.7451 no 4_564
C18 H14C 3.1318 no 2_555
C19 H10 3.0821 no 2_645
C19 H13 3.5259 no 4_564
C19 H14C 3.5024 no 2_555
C19 H15A 3.3873 no 2_555
C20 H9 3.5100 no 2_645
C20 H10 2.9950 no 2_645
C20 H14A 3.5761 no 2_655
C21 H4 3.5485 no 1_655
C21 H9 3.2712 no 2_645
H2 Br1 3.2708 no 2_645
H2 Br1 3.2631 no 4_465
H2 H11 3.0156 no 3_676
H2 H20 3.0300 no 2_645
H4 O2 2.7454 no 2_555
H4 C14 3.5782 no 2_555
H4 C21 3.5485 no 1_455
H4 H5A 3.4941 no 2_555
H4 H14A 2.9423 no 2_555
H4 H14B 3.3767 no 2_555
H4 H20 3.4953 no 1_455
H4 H21 2.7362 no 1_455
H5A O1 2.9067 no 2_545
H5A C9 3.2018 no 2_545
H5A H4 3.4941 no 2_545
H5A H9 2.7027 no 2_545
H5A H21 3.5896 no 1_455
H5B C9 3.3506 no 2_545
H5B C14 3.1462 no 2_555
H5B H9 3.0938 no 2_545
H5B H14A 2.9616 no 2_555
H5B H14B 3.0026 no 2_555
H5B H14C 2.9376 no 2_555
H6A O3 3.1090 no 2_655
H6A H14B 2.8189 no 2_555
H6A H15B 3.3189 no 1_655
H6B C15 3.1023 no 1_655
H6B H11 2.8892 no 3_676
H6B H15A 3.2692 no 1_655
H6B H15B 2.4332 no 1_655
H6B H15C 3.1526 no 1_655
H6B H20 3.3056 no 2_645
H9 C5 3.3400 no 2_555
H9 C12 3.5446 no 3_676
H9 C13 3.4938 no 3_676
H9 C20 3.5100 no 2_655
H9 C21 3.2712 no 2_655
H9 H5A 2.7027 no 2_555
H9 H5B 3.0938 no 2_555
H9 H17 3.4457 no 2_555
H9 H21 3.3674 no 2_655
H10 Br1 3.3816 no 2_655
H10 Br1 3.5448 no 4_475
H10 N1 3.2304 no 3_676
H10 C19 3.0821 no 2_655
H10 C20 2.9950 no 2_655
H10 H17 3.5257 no 2_555
H10 H20 2.9772 no 2_655
H11 Br1 2.8402 no 4_475
H11 O1 3.5746 no 3_676
H11 N1 3.3932 no 3_676
H11 C1 3.4420 no 3_676
H11 C2 3.4257 no 3_676
H11 C15 3.5183 no 3_576
H11 H2 3.0156 no 3_676
H11 H6B 2.8892 no 3_676
H11 H15A 3.0673 no 3_576
H11 H15C 3.2925 no 3_576
H11 H18 2.9467 no 2_555
H12 S1 3.5767 no 4_465
H12 O2 2.8161 no 4_465
H12 C13 3.3497 no 3_576
H12 C15 3.4902 no 3_576
H12 C16 3.5821 no 4_465
H12 C17 3.4306 no 4_465
H12 H13 2.9292 no 3_576
H12 H15A 3.5213 no 3_576
H12 H15C 2.6877 no 3_576
H12 H17 3.5954 no 2_555
H12 H17 3.2003 no 4_465
H12 H18 3.4384 no 2_555
H13 C12 3.1444 no 3_576
H13 C13 3.3478 no 3_576
H13 C16 3.5026 no 4_465
H13 C17 2.7343 no 4_465
H13 C18 2.7451 no 4_465
H13 C19 3.5259 no 4_465
H13 H12 2.9292 no 3_576
H13 H13 3.2815 no 3_576
H13 H17 3.4906 no 2_555
H13 H17 2.7789 no 4_465
H13 H18 2.7921 no 4_465
H14A C4 3.5975 no 2_545
H14A C20 3.5761 no 2_645
H14A H4 2.9423 no 2_545
H14A H5B 2.9616 no 2_545
H14A H20 2.6621 no 2_645
H14B O1 3.3247 no 2_545
H14B O3 3.0218 no 1_455
H14B C6 3.5400 no 2_545
H14B H4 3.3767 no 2_545
H14B H5B 3.0026 no 2_545
H14B H6A 2.8189 no 2_545
H14C C17 3.3266 no 2_545
H14C C18 3.1318 no 2_545
H14C C19 3.5024 no 2_545
H14C H5B 2.9376 no 2_545
H14C H17 3.5892 no 2_545
H14C H18 3.2872 no 2_545
H15A Br1 3.1817 no 2_545
H15A C19 3.3873 no 2_545
H15A H6B 3.2692 no 1_455
H15A H11 3.0673 no 3_576
H15A H12 3.5213 no 3_576
H15A H18 2.8945 no 4_465
H15B O3 2.4948 no 1_455
H15B C6 3.2234 no 1_455
H15B H6A 3.3189 no 1_455
H15B H6B 2.4332 no 1_455
H15B H21 2.7225 no 1_455
H15C O2 2.6151 no 2_555
H15C C12 3.4517 no 3_576
H15C H6B 3.1526 no 1_455
H15C H11 3.2925 no 3_576
H15C H12 2.6877 no 3_576
H15C H18 3.5657 no 4_465
H15C H21 3.4324 no 1_455
H17 C8 2.9214 no 2_545
H17 C9 2.9248 no 2_545
H17 C10 2.9849 no 2_545
H17 C11 3.0493 no 2_545
H17 C12 3.0318 no 2_545
H17 C13 2.9589 no 2_545
H17 C13 3.5346 no 4_564
H17 H9 3.4457 no 2_545
H17 H10 3.5257 no 2_545
H17 H12 3.5954 no 2_545
H17 H12 3.2003 no 4_564
H17 H13 3.4906 no 2_545
H17 H13 2.7789 no 4_564
H17 H14C 3.5892 no 2_555
H18 Br1 3.4281 no 3_675
H18 N1 3.2554 no 4_564
H18 C11 3.0192 no 2_545
H18 C12 3.3198 no 2_545
H18 H11 2.9467 no 2_545
H18 H12 3.4384 no 2_545
H18 H13 2.7921 no 4_564
H18 H14C 3.2872 no 2_555
H18 H15A 2.8945 no 4_564
H18 H15C 3.5657 no 4_564
H20 O3 3.1213 no 2_655
H20 N2 3.3808 no 2_655
H20 C14 3.5258 no 2_655
H20 H2 3.0300 no 2_655
H20 H4 3.4953 no 1_655
H20 H6B 3.3056 no 2_655
H20 H10 2.9772 no 2_645
H20 H14A 2.6621 no 2_655
H21 O3 3.4461 no 2_655
H21 C4 3.3615 no 1_655
H21 C15 3.4133 no 1_655
H21 H4 2.7362 no 1_655
H21 H5A 3.5896 no 1_655
H21 H9 3.3674 no 2_645
H21 H15B 2.7225 no 1_655
H21 H15C 3.4324 no 1_655

loop_
_geom_torsion_atom_site_label_1
_geom_torsion_atom_site_label_2
_geom_torsion_atom_site_label_3
_geom_torsion_atom_site_label_4
_geom_torsion
_geom_torsion_publ_flag
O2 S1 N2 C5 -45.3(5) no
O2 S1 N2 C6 -179.6(4) no
O2 S1 C16 C17 24.8(6) no
O2 S1 C16 C21 -157.3(5) no
O3 S1 N2 C5 -175.4(4) no
O3 S1 N2 C6 50.3(5) no
O3 S1 C16 C17 156.8(5) no
O3 S1 C16 C21 -25.3(6) no
N2 S1 C16 C17 -88.8(5) no
N2 S1 C16 C21 89.0(5) no
C16 S1 N2 C5 70.0(5) no
C16 S1 N2 C6 -64.3(5) no
C1 O1 C7 C2 -5.8(6) no
C1 O1 C7 C4 93.5(6) no
C1 O1 C7 C6 -139.6(5) no
C7 O1 C1 N1 3.8(7) no
C7 O1 C1 C8 -179.3(5) no
C1 N1 C2 C3 -101.4(6) no
C1 N1 C2 C7 -4.0(7) no
C2 N1 C1 O1 0.3(8) no
C2 N1 C1 C8 -176.2(5) no
S1 N2 C5 C4 -176.9(4) no
S1 N2 C6 C7 177.1(4) no
C5 N2 C6 C7 38.5(6) no
C6 N2 C5 C4 -38.7(6) no
O1 C1 C8 C9 -13.8(9) no
O1 C1 C8 C13 169.4(5) no
N1 C1 C8 C9 162.8(6) no
N1 C1 C8 C13 -14.0(10) no
N1 C2 C3 C4 103.0(6) no
N1 C2 C3 C14 -139.2(6) no
N1 C2 C3 C15 -12.1(8) no
N1 C2 C7 O1 6.1(6) no
N1 C2 C7 C4 -113.7(5) no
N1 C2 C7 C6 134.3(6) no
C3 C2 C7 O1 122.8(5) no
C3 C2 C7 C4 3.0(5) no
C3 C2 C7 C6 -109.1(6) no
C7 C2 C3 C4 -2.9(5) no
C7 C2 C3 C14 114.9(6) no
C7 C2 C3 C15 -118.0(6) no
C2 C3 C4 C5 109.0(6) no
C2 C3 C4 C7 2.9(5) no
C14 C3 C4 C5 -6.3(9) no
C14 C3 C4 C7 -112.5(6) no
C15 C3 C4 C5 -134.6(6) no
C15 C3 C4 C7 119.2(6) no
C3 C4 C5 N2 -75.9(7) no
C3 C4 C7 O1 -110.7(6) no
C3 C4 C7 C2 -3.0(5) no
C3 C4 C7 C6 120.7(5) no
C5 C4 C7 O1 129.8(6) no
C5 C4 C7 C2 -122.5(5) no
C5 C4 C7 C6 1.2(7) no
C7 C4 C5 N2 21.6(7) no
N2 C6 C7 O1 -155.3(5) no
N2 C6 C7 C2 79.5(6) no
N2 C6 C7 C4 -23.1(6) no
C1 C8 C9 C10 -176.0(6) no
C1 C8 C13 C12 175.9(5) no
C9 C8 C13 C12 -1.0(10) no
C13 C8 C9 C10 0.7(10) no
C8 C9 C10 C11 0.5(10) no
C9 C10 C11 C12 -1.5(11) no
C10 C11 C12 C13 1.2(11) no
C11 C12 C13 C8 0.1(10) no
S1 C16 C17 C18 179.3(5) no
S1 C16 C21 C20 -178.9(5) no
C17 C16 C21 C20 -1.1(11) no
C21 C16 C17 C18 1.5(11) no
C16 C17 C18 C19 -0.6(11) no
C17 C18 C19 Br1 178.4(6) no
C17 C18 C19 C20 -0.7(11) no
Br1 C19 C20 C21 -178.0(5) no
C18 C19 C20 C21 1.1(12) no
C19 C20 C21 C16 -0.2(12) no
